data_7104358
loop_
_publ_author_name
'Sarish, Sankaranarayana Pillai'
'Roesky, Herbert W'
'John, Michael'
'Ringe, Arne'
'Magull, J\"org'

_publ_section_title
;
 Well-defined hydrocarbon soluble strontium fluoride and chloride
 complexes of composition [LSr(thf)(micro-F)2Sr(thf)2L] and
 [LSr(thf)(micro-Cl)2Sr(thf)2L].
;
_journal_issue 17
_journal_name_full 'Chemical communications (Cambridge, England)'
_journal_page_first 2390
_journal_page_last 2392
_journal_paper_doi 10.1039/b822148k
_journal_volume 34
_journal_year 2009
_chemical_formula_sum 'C161 H236 F4 N8 O6 Sr4'
_chemical_formula_weight 2806.06
_chemical_name_systematic
;
?
;
_space_group_IT_number 2
_symmetry_cell_setting triclinic
_symmetry_space_group_name_Hall '-P 1'
_symmetry_space_group_name_H-M 'P -1'
_atom_sites_solution_hydrogens geom
_atom_sites_solution_primary direct
_atom_sites_solution_secondary difmap
_audit_creation_method SHELXL-97
_cell_angle_alpha 75.519(2)
_cell_angle_beta 84.178(2)
_cell_angle_gamma 64.647(2)
_cell_formula_units_Z 1
_cell_length_a 12.5946(3)
_cell_length_b 14.3939(4)
_cell_length_c 24.1189(6)
_cell_measurement_temperature 133(2)
_cell_volume 3825.68(17)
_computing_structure_refinement 'SHELXL-97 (Sheldrick, 1997)'
_computing_structure_solution 'SHELXS-97 (Sheldrick, 1990)'
_diffrn_ambient_temperature 133(2)
_diffrn_measured_fraction_theta_full 0.992
_diffrn_measured_fraction_theta_max 0.992
_diffrn_radiation_monochromator graphite
_diffrn_radiation_source 'fine-focus sealed tube'
_diffrn_radiation_type MoK\a
_diffrn_radiation_wavelength 0.71073
_diffrn_reflns_av_R_equivalents 0.0499
_diffrn_reflns_av_sigmaI/netI 0.0396
_diffrn_reflns_limit_h_max 15
_diffrn_reflns_limit_h_min -15
_diffrn_reflns_limit_k_max 17
_diffrn_reflns_limit_k_min -18
_diffrn_reflns_limit_l_max 30
_diffrn_reflns_limit_l_min -30
_diffrn_reflns_number 58191
_diffrn_reflns_theta_full 26.62
_diffrn_reflns_theta_max 26.62
_diffrn_reflns_theta_min 1.61
_exptl_absorpt_coefficient_mu 1.447
_exptl_absorpt_correction_T_max 0.7607
_exptl_absorpt_correction_T_min 0.4663
_exptl_absorpt_correction_type numerical
_exptl_absorpt_process_details X-AREA
_exptl_crystal_density_diffrn 1.218
_exptl_crystal_density_method 'not measured'
_exptl_crystal_F_000 1494
_exptl_crystal_size_max 0.2695
_exptl_crystal_size_mid 0.1318
_exptl_crystal_size_min 0.0811
_refine_diff_density_max 0.734
_refine_diff_density_min -0.572
_refine_diff_density_rms 0.058
_refine_ls_extinction_method none
_refine_ls_goodness_of_fit_ref 1.068
_refine_ls_hydrogen_treatment noref
_refine_ls_matrix_type full
_refine_ls_number_parameters 790
_refine_ls_number_reflns 15932
_refine_ls_number_restraints 15
_refine_ls_restrained_S_all 1.074
_refine_ls_R_factor_all 0.0590
_refine_ls_R_factor_gt 0.0440
_refine_ls_shift/su_max 0.002
_refine_ls_shift/su_mean 0.000
_refine_ls_structure_factor_coef Fsqd
_refine_ls_weighting_details 'calc w=1/[\s^2^(Fo^2^)+(0.0354P)^2^+3.0951P] where P=(Fo^2^+2Fc^2^)/3'
_refine_ls_weighting_scheme calc
_refine_ls_wR_factor_gt 0.0876
_refine_ls_wR_factor_ref 0.0922
_reflns_number_gt 13193
_reflns_number_total 15932
_reflns_threshold_expression >2sigma(I)
_cod_data_source_file b822148k.txt
_cod_data_source_block ss05
_cod_original_sg_symbol_H-M P-1
_cod_database_code 7104358

loop_
_symmetry_equiv_pos_as_xyz
'x, y, z'
'-x, -y, -z'

loop_
_atom_site_label
_atom_site_type_symbol
_atom_site_fract_x
_atom_site_fract_y
_atom_site_fract_z
_atom_site_U_iso_or_equiv
_atom_site_adp_type
_atom_site_occupancy
_atom_site_symmetry_multiplicity
_atom_site_calc_flag
_atom_site_refinement_flags
_atom_site_disorder_assembly
_atom_site_disorder_group
Sr1 Sr 0.206563(19) -0.383746(17) -0.268906(9) 0.01859(6) Uani 1 1 d . . .
Sr2 Sr 0.094674(19) -0.152851(17) -0.200818(9) 0.01998(6) Uani 1 1 d . . .
F1 F 0.25433(12) -0.24998(11) -0.25040(7) 0.0284(3) Uani 1 1 d . . .
F2 F 0.04252(13) -0.27601(12) -0.22382(7) 0.0296(3) Uani 1 1 d . . .
N1 N 0.30390(17) -0.51833(16) -0.33369(8) 0.0199(4) Uani 1 1 d . . .
N2 N 0.13811(17) -0.53685(16) -0.23193(9) 0.0231(4) Uani 1 1 d . . .
N3 N 0.18578(17) -0.08558(16) -0.13737(8) 0.0212(4) Uani 1 1 d . . .
N4 N -0.00870(17) 0.04703(16) -0.23156(9) 0.0219(4) Uani 1 1 d . . .
O1 O 0.11268(16) -0.23710(14) -0.35894(8) 0.0307(4) Uani 1 1 d . . .
O2 O 0.37662(16) -0.48904(14) -0.19555(8) 0.0314(4) Uani 1 1 d . . .
O3 O -0.05108(16) -0.16535(16) -0.12071(8) 0.0324(4) Uani 1 1 d . . .
C1 C 0.4193(2) -0.6913(2) -0.35737(12) 0.0309(6) Uani 1 1 d . . .
H1A H 0.3852 -0.6705 -0.3957 0.046 Uiso 1 1 calc R . .
H1B H 0.4350 -0.7654 -0.3404 0.046 Uiso 1 1 calc R . .
H1C H 0.4929 -0.6827 -0.3601 0.046 Uiso 1 1 calc R . .
C2 C 0.3330(2) -0.62165(19) -0.31970(10) 0.0227(5) Uani 1 1 d . . .
C3 C 0.2876(2) -0.67467(19) -0.27375(11) 0.0235(5) Uani 1 1 d . . .
H3A H 0.3282 -0.7495 -0.2656 0.028 Uiso 1 1 calc R . .
C4 C 0.1914(2) -0.63569(19) -0.23736(11) 0.0240(5) Uani 1 1 d . . .
C5 C 0.1493(2) -0.7185(2) -0.20453(13) 0.0341(6) Uani 1 1 d . . .
H5A H 0.1641 -0.7706 -0.2272 0.051 Uiso 1 1 calc R . .
H5B H 0.0649 -0.6842 -0.1973 0.051 Uiso 1 1 calc R . .
H5C H 0.1918 -0.7539 -0.1680 0.051 Uiso 1 1 calc R . .
C6 C 0.3396(2) -0.47412(19) -0.38818(10) 0.0214(5) Uani 1 1 d . . .
C7 C 0.2738(2) -0.4513(2) -0.43783(11) 0.0249(5) Uani 1 1 d . . .
C8 C 0.3042(2) -0.3999(2) -0.48975(11) 0.0296(6) Uani 1 1 d . . .
H8A H 0.2596 -0.3834 -0.5231 0.036 Uiso 1 1 calc R . .
C9 C 0.3976(2) -0.3725(2) -0.49379(11) 0.0318(6) Uani 1 1 d . . .
H9A H 0.4166 -0.3373 -0.5296 0.038 Uiso 1 1 calc R . .
C10 C 0.4628(2) -0.3965(2) -0.44572(12) 0.0289(6) Uani 1 1 d . . .
H10A H 0.5274 -0.3780 -0.4488 0.035 Uiso 1 1 calc R . .
C11 C 0.4362(2) -0.4475(2) -0.39244(11) 0.0243(5) Uani 1 1 d . . .
C12 C 0.1704(2) -0.4802(2) -0.43589(12) 0.0311(6) Uani 1 1 d . . .
H12A H 0.1691 -0.5245 -0.3968 0.037 Uiso 1 1 calc R . .
C13 C 0.1819(3) -0.5453(3) -0.47930(16) 0.0504(9) Uani 1 1 d . . .
H13A H 0.2601 -0.6040 -0.4759 0.076 Uiso 1 1 calc R . .
H13B H 0.1710 -0.5003 -0.5181 0.076 Uiso 1 1 calc R . .
H13C H 0.1219 -0.5732 -0.4717 0.076 Uiso 1 1 calc R . .
C14 C 0.0540(3) -0.3820(3) -0.44466(15) 0.0441(8) Uani 1 1 d . . .
H14A H -0.0111 -0.4033 -0.4414 0.066 Uiso 1 1 calc R . .
H14B H 0.0524 -0.3370 -0.4828 0.066 Uiso 1 1 calc R . .
H14C H 0.0459 -0.3427 -0.4155 0.066 Uiso 1 1 calc R . .
C15 C 0.5141(2) -0.4764(2) -0.34089(12) 0.0308(6) Uani 1 1 d . . .
H15A H 0.4810 -0.5118 -0.3072 0.037 Uiso 1 1 calc R . .
C16 C 0.6397(3) -0.5548(3) -0.34967(14) 0.0436(8) Uani 1 1 d . . .
H16A H 0.6381 -0.6168 -0.3588 0.065 Uiso 1 1 calc R . .
H16B H 0.6856 -0.5768 -0.3145 0.065 Uiso 1 1 calc R . .
H16C H 0.6759 -0.5210 -0.3813 0.065 Uiso 1 1 calc R . .
C17 C 0.5146(3) -0.3792(3) -0.32669(15) 0.0444(8) Uani 1 1 d . . .
H17A H 0.5646 -0.4010 -0.2930 0.067 Uiso 1 1 calc R . .
H17B H 0.4343 -0.3320 -0.3186 0.067 Uiso 1 1 calc R . .
H17C H 0.5454 -0.3421 -0.3593 0.067 Uiso 1 1 calc R . .
C18 C 0.0348(2) -0.5081(2) -0.19725(11) 0.0264(5) Uani 1 1 d . . .
C19 C 0.0417(2) -0.5336(2) -0.13712(12) 0.0312(6) Uani 1 1 d . B .
C20 C -0.0622(3) -0.5018(2) -0.10574(14) 0.0387(7) Uani 1 1 d . . .
H20A H -0.0584 -0.5188 -0.0651 0.046 Uiso 1 1 calc R . .
C21 C -0.1698(3) -0.4465(3) -0.13268(15) 0.0452(8) Uani 1 1 d . . .
H21A H -0.2397 -0.4269 -0.1107 0.054 Uiso 1 1 calc R . .
C22 C -0.1762(2) -0.4196(2) -0.19151(15) 0.0410(7) Uani 1 1 d . . .
H22A H -0.2510 -0.3809 -0.2097 0.049 Uiso 1 1 calc R . .
C23 C -0.0753(2) -0.4481(2) -0.22498(13) 0.0310(6) Uani 1 1 d . . .
C24 C 0.1578(3) -0.5919(3) -0.10553(12) 0.0405(7) Uani 1 1 d . . .
H24A H 0.2209 -0.6229 -0.1328 0.049 Uiso 1 1 calc R A 1
C25A C 0.1671(7) -0.6736(6) -0.0545(3) 0.0422(19) Uiso 0.50 1 d P B 1
H25A H 0.1523 -0.7290 -0.0644 0.063 Uiso 0.50 1 calc PR B 1
H25B H 0.1090 -0.6429 -0.0264 0.063 Uiso 0.50 1 calc PR B 1
H25C H 0.2462 -0.7040 -0.0380 0.063 Uiso 0.50 1 calc PR B 1
C26A C 0.1907(7) -0.5328(7) -0.0789(3) 0.0386(19) Uiso 0.50 1 d P B 1
H26A H 0.2672 -0.5776 -0.0600 0.058 Uiso 0.50 1 calc PR B 1
H26B H 0.1318 -0.5058 -0.0503 0.058 Uiso 0.50 1 calc PR B 1
H26C H 0.1964 -0.4735 -0.1076 0.058 Uiso 0.50 1 calc PR B 1
C25B C 0.1509(6) -0.6953(6) -0.0605(3) 0.0350(15) Uiso 0.50 1 d P B 2
H25D H 0.1237 -0.7324 -0.0807 0.052 Uiso 0.50 1 calc PR B 2
H25E H 0.0959 -0.6725 -0.0298 0.052 Uiso 0.50 1 calc PR B 2
H25F H 0.2290 -0.7430 -0.0441 0.052 Uiso 0.50 1 calc PR B 2
C26B C 0.1829(8) -0.5000(7) -0.0854(4) 0.047(2) Uiso 0.50 1 d P B 2
H26D H 0.1803 -0.4443 -0.1191 0.071 Uiso 0.50 1 calc PR B 2
H26E H 0.2605 -0.5324 -0.0672 0.071 Uiso 0.50 1 calc PR B 2
H26F H 0.1226 -0.4693 -0.0582 0.071 Uiso 0.50 1 calc PR B 2
C27 C -0.0834(2) -0.4188(2) -0.28977(13) 0.0338(6) Uani 1 1 d . . .
H27A H -0.0123 -0.4066 -0.3046 0.041 Uiso 1 1 calc R . .
C28 C -0.0803(3) -0.5095(3) -0.31292(16) 0.0496(8) Uani 1 1 d . . .
H28A H -0.0072 -0.5722 -0.3007 0.074 Uiso 1 1 calc R . .
H28B H -0.0843 -0.4890 -0.3548 0.074 Uiso 1 1 calc R . .
H28C H -0.1475 -0.5253 -0.2981 0.074 Uiso 1 1 calc R . .
C29 C -0.1914(3) -0.3169(3) -0.31335(16) 0.0482(8) Uani 1 1 d . . .
H29A H -0.1961 -0.2608 -0.2958 0.072 Uiso 1 1 calc R . .
H29B H -0.2625 -0.3294 -0.3044 0.072 Uiso 1 1 calc R . .
H29C H -0.1845 -0.2955 -0.3550 0.072 Uiso 1 1 calc R . .
C30 C 0.1834(2) 0.0268(2) -0.07406(12) 0.0323(6) Uani 1 1 d . . .
H30A H 0.2546 -0.0356 -0.0586 0.048 Uiso 1 1 calc R . .
H30B H 0.1250 0.0419 -0.0437 0.048 Uiso 1 1 calc R . .
H30C H 0.2028 0.0875 -0.0890 0.048 Uiso 1 1 calc R . .
C31 C 0.1338(2) 0.0059(2) -0.12205(10) 0.0223(5) Uani 1 1 d . . .
C32 C 0.0318(2) 0.0927(2) -0.14805(11) 0.0229(5) Uani 1 1 d . . .
H32A H -0.0032 0.1458 -0.1268 0.027 Uiso 1 1 calc R . .
C33 C -0.0274(2) 0.11504(19) -0.19926(10) 0.0212(5) Uani 1 1 d . . .
C34 C -0.1173(2) 0.2286(2) -0.21879(12) 0.0295(6) Uani 1 1 d . . .
H34A H -0.1910 0.2292 -0.2288 0.044 Uiso 1 1 calc R . .
H34B H -0.0874 0.2646 -0.2523 0.044 Uiso 1 1 calc R . .
H34C H -0.1313 0.2653 -0.1878 0.044 Uiso 1 1 calc R . .
C35 C 0.2959(2) -0.1635(2) -0.11253(11) 0.0232(5) Uani 1 1 d . . .
C36 C 0.3035(2) -0.2302(2) -0.05766(11) 0.0281(6) Uani 1 1 d . D .
C37 C 0.4131(2) -0.3101(2) -0.03792(12) 0.0359(7) Uani 1 1 d . . .
H37A H 0.4187 -0.3562 -0.0014 0.043 Uiso 1 1 calc R . .
C38 C 0.5131(2) -0.3236(2) -0.07019(13) 0.0387(7) Uani 1 1 d . . .
H38A H 0.5870 -0.3773 -0.0555 0.046 Uiso 1 1 calc R . .
C39 C 0.5052(2) -0.2584(2) -0.12424(12) 0.0336(6) Uani 1 1 d . . .
H39A H 0.5742 -0.2679 -0.1464 0.040 Uiso 1 1 calc R . .
C40 C 0.3978(2) -0.1792(2) -0.14650(11) 0.0249(5) Uani 1 1 d . . .
C41 C 0.1976(2) -0.2191(3) -0.01945(12) 0.0396(7) Uani 1 1 d . . .
H41A H 0.1296 -0.1553 -0.0395 0.048 Uiso 1 1 calc R C 1
C42A C 0.1635(6) -0.3018(6) -0.0062(3) 0.0416(18) Uiso 0.50 1 d P D 1
H42A H 0.0948 -0.2847 0.0189 0.062 Uiso 0.50 1 calc PR D 1
H42B H 0.2282 -0.3663 0.0134 0.062 Uiso 0.50 1 calc PR D 1
H42C H 0.1434 -0.3128 -0.0415 0.062 Uiso 0.50 1 calc PR D 1
C43A C 0.2219(6) -0.1926(5) 0.0396(3) 0.0295(13) Uiso 0.50 1 d P D 1
H43D H 0.2482 -0.1354 0.0295 0.044 Uiso 0.50 1 calc PR D 1
H43E H 0.2828 -0.2558 0.0626 0.044 Uiso 0.50 1 calc PR D 1
H43F H 0.1492 -0.1707 0.0618 0.044 Uiso 0.50 1 calc PR D 1
C42B C 0.1705(7) -0.3230(6) -0.0212(4) 0.0418(17) Uiso 0.50 1 d P D 2
H42D H 0.1611 -0.3229 -0.0610 0.063 Uiso 0.50 1 calc PR D 2
H42E H 0.0983 -0.3181 -0.0001 0.063 Uiso 0.50 1 calc PR D 2
H42F H 0.2364 -0.3885 -0.0035 0.063 Uiso 0.50 1 calc PR D 2
C43B C 0.2100(6) -0.2237(6) 0.0396(3) 0.0396(17) Uiso 0.50 1 d P D 2
H43A H 0.2266 -0.1646 0.0427 0.059 Uiso 0.50 1 calc PR D 2
H43B H 0.2750 -0.2905 0.0567 0.059 Uiso 0.50 1 calc PR D 2
H43C H 0.1371 -0.2192 0.0598 0.059 Uiso 0.50 1 calc PR D 2
C44 C 0.3908(2) -0.1085(2) -0.20600(11) 0.0277(6) Uani 1 1 d . . .
H44A H 0.3111 -0.0865 -0.2218 0.033 Uiso 1 1 calc R . .
C45 C 0.4010(3) -0.0080(2) -0.20278(16) 0.0461(8) Uani 1 1 d . . .
H45A H 0.3405 0.0283 -0.1771 0.069 Uiso 1 1 calc R . .
H45B H 0.3900 0.0387 -0.2411 0.069 Uiso 1 1 calc R . .
H45C H 0.4789 -0.0264 -0.1881 0.069 Uiso 1 1 calc R . .
C46 C 0.4801(3) -0.1634(2) -0.24784(13) 0.0401(7) Uani 1 1 d . . .
H46A H 0.4746 -0.2291 -0.2484 0.060 Uiso 1 1 calc R . .
H46B H 0.5594 -0.1797 -0.2358 0.060 Uiso 1 1 calc R . .
H46C H 0.4639 -0.1169 -0.2863 0.060 Uiso 1 1 calc R . .
C47 C -0.0664(2) 0.08683(19) -0.28605(11) 0.0248(5) Uani 1 1 d . . .
C48 C -0.0129(3) 0.1279(2) -0.33442(11) 0.0306(6) Uani 1 1 d . . .
C49 C -0.0675(3) 0.1618(2) -0.38755(12) 0.0382(7) Uani 1 1 d . . .
H49A H -0.0319 0.1894 -0.4202 0.046 Uiso 1 1 calc R . .
C50 C -0.1723(3) 0.1564(2) -0.39397(12) 0.0376(7) Uani 1 1 d . . .
H50A H -0.2084 0.1803 -0.4306 0.045 Uiso 1 1 calc R . .
C51 C -0.2240(2) 0.1163(2) -0.34685(12) 0.0333(6) Uani 1 1 d . . .
H51A H -0.2962 0.1129 -0.3514 0.040 Uiso 1 1 calc R . .
C52 C -0.1730(2) 0.0805(2) -0.29258(11) 0.0271(6) Uani 1 1 d . . .
C53 C 0.1042(3) 0.1319(3) -0.32867(13) 0.0417(7) Uani 1 1 d . . .
H53A H 0.1124 0.1326 -0.2880 0.050 Uiso 1 1 calc R . .
C54 C 0.1133(4) 0.2308(3) -0.36697(16) 0.0594(10) Uani 1 1 d . . .
H54A H 0.0443 0.2938 -0.3612 0.089 Uiso 1 1 calc R . .
H54B H 0.1168 0.2271 -0.4072 0.089 Uiso 1 1 calc R . .
H54C H 0.1846 0.2346 -0.3570 0.089 Uiso 1 1 calc R . .
C55 C 0.2050(3) 0.0321(3) -0.34104(16) 0.0525(9) Uani 1 1 d . . .
H55A H 0.2018 -0.0302 -0.3142 0.079 Uiso 1 1 calc R . .
H55B H 0.2801 0.0346 -0.3366 0.079 Uiso 1 1 calc R . .
H55C H 0.1975 0.0280 -0.3803 0.079 Uiso 1 1 calc R . .
C56 C -0.2347(2) 0.0367(2) -0.24237(12) 0.0323(6) Uani 1 1 d . . .
H56A H -0.1859 0.0151 -0.2073 0.039 Uiso 1 1 calc R . .
C57 C -0.2446(3) -0.0609(3) -0.25062(14) 0.0428(7) Uani 1 1 d . . .
H57A H -0.2894 -0.0842 -0.2190 0.064 Uiso 1 1 calc R . .
H57B H -0.1658 -0.1176 -0.2512 0.064 Uiso 1 1 calc R . .
H57C H -0.2849 -0.0436 -0.2869 0.064 Uiso 1 1 calc R . .
C58 C -0.3562(3) 0.1202(3) -0.23215(16) 0.0474(8) Uani 1 1 d . . .
H58A H -0.3902 0.0914 -0.1975 0.071 Uiso 1 1 calc R . .
H58B H -0.4074 0.1397 -0.2650 0.071 Uiso 1 1 calc R . .
H58C H -0.3488 0.1828 -0.2274 0.071 Uiso 1 1 calc R . .
C59 C -0.0057(3) -0.1572(2) -0.36017(14) 0.0421(7) Uani 1 1 d . . .
H59A H -0.0115 -0.1051 -0.3385 0.051 Uiso 1 1 calc R . .
H59B H -0.0610 -0.1890 -0.3436 0.051 Uiso 1 1 calc R . .
C60 C -0.0313(3) -0.1059(3) -0.42265(14) 0.0513(9) Uani 1 1 d . . .
H60A H -0.0550 -0.1476 -0.4418 0.062 Uiso 1 1 calc R . .
H60B H -0.0939 -0.0332 -0.4282 0.062 Uiso 1 1 calc R . .
C61 C 0.0841(4) -0.1058(3) -0.44444(15) 0.0655(12) Uani 1 1 d . . .
H61A H 0.0849 -0.0368 -0.4461 0.079 Uiso 1 1 calc R . .
H61B H 0.0992 -0.1199 -0.4833 0.079 Uiso 1 1 calc R . .
C62 C 0.1760(3) -0.1932(2) -0.40221(13) 0.0387(7) Uani 1 1 d . . .
H62A H 0.2323 -0.2479 -0.4216 0.046 Uiso 1 1 calc R . .
H62B H 0.2200 -0.1643 -0.3851 0.046 Uiso 1 1 calc R . .
C63 C 0.4323(3) -0.4453(2) -0.16618(14) 0.0385(7) Uani 1 1 d . . .
H63A H 0.3884 -0.4278 -0.1310 0.046 Uiso 1 1 calc R . .
H63B H 0.4343 -0.3802 -0.1913 0.046 Uiso 1 1 calc R . .
C64 C 0.5545(3) -0.5278(3) -0.1513(2) 0.0668(12) Uani 1 1 d . . .
H64A H 0.5663 -0.5504 -0.1093 0.080 Uiso 1 1 calc R . .
H64B H 0.6130 -0.5004 -0.1687 0.080 Uiso 1 1 calc R . .
C65 C 0.5658(3) -0.6180(3) -0.17533(17) 0.0508(9) Uani 1 1 d . . .
H65A H 0.6065 -0.6164 -0.2127 0.061 Uiso 1 1 calc R . .
H65B H 0.6101 -0.6864 -0.1487 0.061 Uiso 1 1 calc R . .
C66 C 0.4431(3) -0.6019(2) -0.18224(14) 0.0382(7) Uani 1 1 d . . .
H66A H 0.4370 -0.6324 -0.2137 0.046 Uiso 1 1 calc R . .
H66B H 0.4147 -0.6352 -0.1465 0.046 Uiso 1 1 calc R . .
C67 C -0.1024(3) -0.0997(3) -0.08077(14) 0.0412(7) Uani 1 1 d . . .
H67A H -0.0960 -0.0315 -0.0947 0.049 Uiso 1 1 calc R . .
H67B H -0.0626 -0.1350 -0.0430 0.049 Uiso 1 1 calc R . .
C68 C -0.2291(3) -0.0825(3) -0.07618(16) 0.0493(8) Uani 1 1 d . . .
H68A H -0.2789 -0.0155 -0.1023 0.059 Uiso 1 1 calc R . .
H68B H -0.2576 -0.0802 -0.0365 0.059 Uiso 1 1 calc R . .
C69 C -0.2319(3) -0.1756(3) -0.09302(13) 0.0456(8) Uani 1 1 d . . .
H69A H -0.2869 -0.1516 -0.1254 0.055 Uiso 1 1 calc R . .
H69B H -0.2566 -0.2191 -0.0604 0.055 Uiso 1 1 calc R . .
C70 C -0.1059(3) -0.2382(3) -0.11044(13) 0.0375(7) Uani 1 1 d . . .
H70A H -0.0644 -0.3006 -0.0794 0.045 Uiso 1 1 calc R . .
H70B H -0.1051 -0.2624 -0.1455 0.045 Uiso 1 1 calc R . .
C1L C -0.3051(4) -0.2082(4) -0.4706(2) 0.0801(13) Uiso 1 1 d D . .
H1LA H -0.3390 -0.2503 -0.4427 0.120 Uiso 1 1 calc R . .
H1LB H -0.2193 -0.2427 -0.4671 0.120 Uiso 1 1 calc R . .
H1LC H -0.3282 -0.2022 -0.5094 0.120 Uiso 1 1 calc R . .
C2L C -0.3500(3) -0.0986(3) -0.45902(16) 0.0543(9) Uiso 1 1 d D . .
C3L C -0.3320(4) -0.0203(3) -0.49707(19) 0.0641(10) Uiso 1 1 d D . .
H3LA H -0.2894 -0.0356 -0.5309 0.077 Uiso 1 1 calc R . .
C4L C -0.3729(3) 0.0820(3) -0.48902(17) 0.0590(10) Uiso 1 1 d D . .
H4LA H -0.3586 0.1349 -0.5169 0.071 Uiso 1 1 calc R . .
C5L C -0.4342(3) 0.1052(3) -0.44014(15) 0.0507(8) Uiso 1 1 d D . .
H5LA H -0.4640 0.1745 -0.4339 0.061 Uiso 1 1 calc R . .
C6L C -0.4513(3) 0.0261(3) -0.40078(17) 0.0551(9) Uiso 1 1 d D . .
H6LA H -0.4940 0.0408 -0.3669 0.066 Uiso 1 1 calc R . .
C7L C -0.4067(3) -0.0758(3) -0.40990(17) 0.0585(10) Uiso 1 1 d D . .
H7LA H -0.4162 -0.1304 -0.3812 0.070 Uiso 1 1 calc R . .
C8L C 0.4908(3) 0.1652(2) -0.05186(15) 0.096(3) Uiso 0.50 1 d PD E -1
H8LA H 0.4695 0.1762 -0.0917 0.144 Uiso 0.50 1 calc PR E -1
H8LB H 0.5685 0.1650 -0.0506 0.144 Uiso 0.50 1 calc PR E -1
H8LC H 0.4325 0.2223 -0.0354 0.144 Uiso 0.50 1 calc PR E -1
C9L C 0.4938(3) 0.0630(2) -0.01857(15) 0.067(2) Uiso 0.50 1 d PRD E -1
C10L C 0.5203(4) 0.0272(2) 0.03960(15) 0.0328(12) Uiso 0.50 1 d PRD E -1
H10B H 0.5319 0.0719 0.0591 0.039 Uiso 0.50 1 calc PR E -1
C11L C 0.5314(4) -0.0828(2) 0.07346(15) 0.0596(19) Uiso 0.50 1 d PRD E -1
H11A H 0.5499 -0.1115 0.1131 0.071 Uiso 0.50 1 d PR E -1
C12L C 0.5092(4) -0.1347(2) 0.03492(15) 0.075(3) Uiso 0.50 1 d PRD E -1
H12B H 0.5107 -0.2032 0.0486 0.090 Uiso 0.50 1 d PR E -1
C13L C 0.4879(4) -0.0885(3) -0.01700(15) 0.0452(15) Uiso 0.50 1 d PRD E -1
H13D H 0.4782 -0.1316 -0.0383 0.054 Uiso 0.50 1 d PR E -1
C14L C 0.4743(4) 0.0109(3) -0.05215(15) 0.060(2) Uiso 0.50 1 d PRD E -1
H14D H 0.4552 0.0356 -0.0918 0.071 Uiso 0.50 1 d PR E -1

loop_
_atom_site_aniso_label
_atom_site_aniso_U_11
_atom_site_aniso_U_22
_atom_site_aniso_U_33
_atom_site_aniso_U_23
_atom_site_aniso_U_13
_atom_site_aniso_U_12
Sr1 0.02107(11) 0.01615(11) 0.01772(11) -0.00427(8) 0.00076(8) -0.00696(9)
Sr2 0.02122(11) 0.01879(11) 0.02070(12) -0.00709(9) 0.00151(8) -0.00800(9)
F1 0.0254(7) 0.0251(8) 0.0386(9) -0.0139(7) 0.0066(6) -0.0120(6)
F2 0.0281(8) 0.0302(8) 0.0385(9) -0.0183(7) 0.0100(6) -0.0161(7)
N1 0.0215(10) 0.0199(10) 0.0184(10) -0.0047(8) 0.0006(8) -0.0087(8)
N2 0.0214(10) 0.0212(10) 0.0240(11) -0.0030(8) 0.0015(8) -0.0080(8)
N3 0.0199(10) 0.0249(11) 0.0195(10) -0.0064(8) 0.0010(8) -0.0095(8)
N4 0.0239(10) 0.0214(10) 0.0206(10) -0.0043(8) -0.0012(8) -0.0097(9)
O1 0.0339(10) 0.0255(10) 0.0229(9) -0.0002(7) -0.0013(7) -0.0059(8)
O2 0.0307(10) 0.0251(10) 0.0369(11) -0.0048(8) -0.0120(8) -0.0088(8)
O3 0.0319(10) 0.0375(11) 0.0321(10) -0.0128(8) 0.0096(8) -0.0180(9)
C1 0.0362(14) 0.0214(13) 0.0286(14) -0.0085(11) 0.0054(11) -0.0055(11)
C2 0.0240(12) 0.0220(12) 0.0197(12) -0.0053(10) -0.0068(9) -0.0058(10)
C3 0.0255(12) 0.0149(11) 0.0274(13) -0.0031(9) -0.0020(10) -0.0064(10)
C4 0.0241(12) 0.0200(12) 0.0262(13) -0.0014(10) -0.0016(10) -0.0094(10)
C5 0.0344(14) 0.0245(14) 0.0409(16) -0.0023(12) 0.0056(12) -0.0140(12)
C6 0.0234(12) 0.0184(11) 0.0209(12) -0.0078(9) 0.0027(9) -0.0061(10)
C7 0.0282(13) 0.0226(12) 0.0238(13) -0.0075(10) -0.0002(10) -0.0095(10)
C8 0.0367(14) 0.0276(14) 0.0205(13) -0.0056(10) -0.0023(11) -0.0091(12)
C9 0.0391(15) 0.0280(14) 0.0224(13) -0.0020(11) 0.0068(11) -0.0120(12)
C10 0.0288(13) 0.0284(14) 0.0318(14) -0.0095(11) 0.0061(11) -0.0140(11)
C11 0.0262(12) 0.0231(12) 0.0241(13) -0.0094(10) 0.0034(10) -0.0091(10)
C12 0.0332(14) 0.0346(15) 0.0272(14) -0.0046(11) -0.0073(11) -0.0155(12)
C13 0.055(2) 0.049(2) 0.061(2) -0.0278(17) -0.0063(17) -0.0248(17)
C14 0.0340(16) 0.0456(19) 0.054(2) -0.0161(15) -0.0056(14) -0.0143(14)
C15 0.0291(13) 0.0439(16) 0.0261(14) -0.0099(12) 0.0016(11) -0.0208(12)
C16 0.0339(16) 0.0502(19) 0.0437(18) -0.0123(15) -0.0061(13) -0.0124(14)
C17 0.0439(17) 0.058(2) 0.0466(19) -0.0265(16) 0.0036(14) -0.0281(16)
C18 0.0251(12) 0.0211(12) 0.0326(14) -0.0033(10) 0.0064(10) -0.0122(10)
C19 0.0275(13) 0.0254(13) 0.0362(15) -0.0026(11) 0.0070(11) -0.0107(11)
C20 0.0363(15) 0.0351(16) 0.0391(17) -0.0053(13) 0.0149(13) -0.0146(13)
C21 0.0282(15) 0.0388(17) 0.059(2) -0.0078(15) 0.0191(14) -0.0115(13)
C22 0.0223(13) 0.0347(16) 0.060(2) -0.0054(14) 0.0055(13) -0.0105(12)
C23 0.0238(13) 0.0230(13) 0.0448(17) -0.0043(12) 0.0031(11) -0.0109(11)
C24 0.0340(15) 0.0501(19) 0.0260(14) -0.0072(13) 0.0066(12) -0.0094(14)
C27 0.0248(13) 0.0308(15) 0.0450(17) -0.0036(12) -0.0033(12) -0.0128(12)
C28 0.056(2) 0.0427(19) 0.054(2) -0.0071(16) -0.0143(16) -0.0224(17)
C29 0.0333(16) 0.0389(18) 0.060(2) 0.0049(15) -0.0101(15) -0.0102(14)
C30 0.0282(13) 0.0363(15) 0.0340(15) -0.0176(12) -0.0035(11) -0.0090(12)
C31 0.0213(11) 0.0288(13) 0.0205(12) -0.0089(10) 0.0032(9) -0.0128(10)
C32 0.0207(11) 0.0257(13) 0.0253(13) -0.0122(10) 0.0054(9) -0.0103(10)
C33 0.0196(11) 0.0204(12) 0.0241(12) -0.0064(9) 0.0038(9) -0.0090(10)
C34 0.0294(13) 0.0224(13) 0.0347(15) -0.0103(11) -0.0046(11) -0.0057(11)
C35 0.0217(12) 0.0248(13) 0.0251(13) -0.0106(10) -0.0011(9) -0.0086(10)
C36 0.0244(12) 0.0327(14) 0.0243(13) -0.0073(11) -0.0017(10) -0.0084(11)
C37 0.0345(15) 0.0384(16) 0.0260(14) -0.0058(12) -0.0021(11) -0.0074(13)
C38 0.0256(14) 0.0414(17) 0.0350(16) -0.0110(13) -0.0045(11) 0.0012(12)
C39 0.0204(12) 0.0433(17) 0.0363(16) -0.0171(13) 0.0038(11) -0.0089(12)
C40 0.0249(12) 0.0278(13) 0.0258(13) -0.0127(10) 0.0019(10) -0.0114(11)
C41 0.0263(14) 0.0485(18) 0.0294(15) 0.0036(13) 0.0020(11) -0.0091(13)
C44 0.0240(12) 0.0320(14) 0.0293(14) -0.0098(11) 0.0053(10) -0.0134(11)
C45 0.0531(19) 0.0307(16) 0.058(2) -0.0165(15) 0.0160(16) -0.0203(15)
C46 0.0488(18) 0.0387(17) 0.0353(16) -0.0141(13) 0.0150(13) -0.0207(14)
C47 0.0312(13) 0.0204(12) 0.0218(12) -0.0058(10) -0.0026(10) -0.0088(11)
C48 0.0409(15) 0.0305(14) 0.0244(13) -0.0065(11) -0.0003(11) -0.0183(12)
C49 0.0577(19) 0.0372(16) 0.0223(14) -0.0019(12) -0.0005(13) -0.0248(15)
C50 0.0515(18) 0.0320(15) 0.0250(14) -0.0029(12) -0.0109(13) -0.0132(14)
C51 0.0317(14) 0.0298(14) 0.0349(15) -0.0083(12) -0.0103(12) -0.0067(12)
C52 0.0256(13) 0.0233(13) 0.0279(14) -0.0059(10) -0.0043(10) -0.0051(10)
C53 0.0562(19) 0.061(2) 0.0259(15) -0.0099(14) 0.0058(13) -0.0422(17)
C54 0.082(3) 0.067(2) 0.054(2) -0.0142(19) 0.0123(19) -0.057(2)
C55 0.0418(18) 0.071(3) 0.047(2) -0.0055(18) 0.0013(15) -0.0310(18)
C56 0.0236(13) 0.0437(17) 0.0281(14) -0.0059(12) -0.0040(10) -0.0129(12)
C57 0.0416(17) 0.0412(18) 0.0430(18) -0.0009(14) -0.0006(14) -0.0196(15)
C58 0.0328(16) 0.053(2) 0.056(2) -0.0198(17) 0.0066(14) -0.0152(15)
C59 0.0360(16) 0.0344(16) 0.0426(18) -0.0024(13) 0.0024(13) -0.0063(13)
C60 0.061(2) 0.0284(16) 0.0445(19) -0.0068(14) -0.0227(16) 0.0035(15)
C61 0.075(3) 0.046(2) 0.0338(18) 0.0107(15) 0.0071(17) 0.0011(19)
C62 0.0471(17) 0.0261(14) 0.0324(15) -0.0018(12) 0.0084(13) -0.0098(13)
C63 0.0413(16) 0.0350(16) 0.0417(17) -0.0074(13) -0.0131(13) -0.0160(14)
C64 0.054(2) 0.052(2) 0.094(3) -0.022(2) -0.037(2) -0.0110(18)
C65 0.0371(17) 0.047(2) 0.064(2) -0.0171(17) -0.0130(16) -0.0077(15)
C66 0.0375(16) 0.0252(14) 0.0443(17) -0.0002(12) -0.0117(13) -0.0079(12)
C67 0.0336(15) 0.054(2) 0.0412(17) -0.0242(15) 0.0117(13) -0.0181(14)
C68 0.0308(16) 0.055(2) 0.056(2) -0.0152(17) 0.0108(14) -0.0127(15)
C69 0.0347(16) 0.074(2) 0.0307(16) -0.0063(15) 0.0026(12) -0.0288(16)
C70 0.0416(16) 0.0465(18) 0.0325(15) -0.0105(13) 0.0090(12) -0.0270(14)

loop_
_atom_type_symbol
_atom_type_description
_atom_type_scat_dispersion_real
_atom_type_scat_dispersion_imag
_atom_type_scat_source
C C 0.0033 0.0016 'International Tables Vol C Tables 4.2.6.8 and 6.1.1.4'
H H 0.0000 0.0000 'International Tables Vol C Tables 4.2.6.8 and 6.1.1.4'
N N 0.0061 0.0033 'International Tables Vol C Tables 4.2.6.8 and 6.1.1.4'
O O 0.0106 0.0060 'International Tables Vol C Tables 4.2.6.8 and 6.1.1.4'
F F 0.0171 0.0103 'International Tables Vol C Tables 4.2.6.8 and 6.1.1.4'
Sr Sr -1.5307 3.2498 'International Tables Vol C Tables 4.2.6.8 and 6.1.1.4'

loop_
_geom_angle_atom_site_label_1
_geom_angle_atom_site_label_2
_geom_angle_atom_site_label_3
_geom_angle
_geom_angle_site_symmetry_1
_geom_angle_site_symmetry_3
_geom_angle_publ_flag
F2 Sr1 F1 73.53(5) . . ?
F2 Sr1 O1 82.79(6) . . ?
F1 Sr1 O1 81.10(6) . . ?
F2 Sr1 O2 108.79(6) . . ?
F1 Sr1 O2 76.70(6) . . ?
O1 Sr1 O2 150.50(6) . . ?
F2 Sr1 N1 151.67(6) . . ?
F1 Sr1 N1 132.09(6) . . ?
O1 Sr1 N1 89.25(6) . . ?
O2 Sr1 N1 91.35(6) . . ?
F2 Sr1 N2 88.37(6) . . ?
F1 Sr1 N2 149.96(6) . . ?
O1 Sr1 N2 120.95(6) . . ?
O2 Sr1 N2 87.16(6) . . ?
N1 Sr1 N2 72.52(6) . . ?
F2 Sr1 Sr2 36.85(4) . . ?
F1 Sr1 Sr2 36.79(3) . . ?
O1 Sr1 Sr2 82.05(4) . . ?
O2 Sr1 Sr2 91.40(4) . . ?
N1 Sr1 Sr2 166.83(4) . . ?
N2 Sr1 Sr2 120.49(5) . . ?
F1 Sr2 F2 75.23(5) . . ?
F1 Sr2 N4 121.71(6) . . ?
F2 Sr2 N4 127.46(6) . . ?
F1 Sr2 O3 144.38(6) . . ?
F2 Sr2 O3 79.95(6) . . ?
N4 Sr2 O3 93.67(6) . . ?
F1 Sr2 N3 103.37(6) . . ?
F2 Sr2 N3 154.79(6) . . ?
N4 Sr2 N3 75.27(6) . . ?
O3 Sr2 N3 88.56(6) . . ?
F1 Sr2 C47 110.40(6) . . ?
F2 Sr2 C47 107.54(6) . . ?
N4 Sr2 C47 22.42(6) . . ?
O3 Sr2 C47 101.16(6) . . ?
N3 Sr2 C47 96.62(6) . . ?
F1 Sr2 C35 86.05(6) . . ?
F2 Sr2 C35 135.48(6) . . ?
N4 Sr2 C35 96.81(6) . . ?
O3 Sr2 C35 94.32(6) . . ?
N3 Sr2 C35 22.72(6) . . ?
C47 Sr2 C35 116.85(6) . . ?
F1 Sr2 Sr1 38.27(4) . . ?
F2 Sr2 Sr1 37.06(3) . . ?
N4 Sr2 Sr1 137.93(5) . . ?
O3 Sr2 Sr1 112.20(5) . . ?
N3 Sr2 Sr1 134.92(4) . . ?
C47 Sr2 Sr1 116.38(4) . . ?
C35 Sr2 Sr1 112.84(4) . . ?
Sr2 F1 Sr1 104.94(6) . . ?
Sr2 F2 Sr1 106.09(6) . . ?
C2 N1 C6 118.4(2) . . ?
C2 N1 Sr1 127.74(16) . . ?
C6 N1 Sr1 113.54(14) . . ?
C4 N2 C18 118.2(2) . . ?
C4 N2 Sr1 128.47(16) . . ?
C18 N2 Sr1 113.02(15) . . ?
C31 N3 C35 120.6(2) . . ?
C31 N3 Sr2 125.82(15) . . ?
C35 N3 Sr2 113.11(15) . . ?
C33 N4 C47 117.9(2) . . ?
C33 N4 Sr2 126.41(16) . . ?
C47 N4 Sr2 114.95(15) . . ?
C62 O1 C59 106.6(2) . . ?
C62 O1 Sr1 124.81(16) . . ?
C59 O1 Sr1 122.91(16) . . ?
C66 O2 C63 107.5(2) . . ?
C66 O2 Sr1 125.73(16) . . ?
C63 O2 Sr1 126.36(16) . . ?
C67 O3 C70 106.1(2) . . ?
C67 O3 Sr2 128.88(17) . . ?
C70 O3 Sr2 124.87(16) . . ?
N1 C2 C3 125.8(2) . . ?
N1 C2 C1 119.2(2) . . ?
C3 C2 C1 115.0(2) . . ?
C2 C3 C4 130.9(2) . . ?
N2 C4 C3 125.3(2) . . ?
N2 C4 C5 120.9(2) . . ?
C3 C4 C5 113.7(2) . . ?
C11 C6 C7 119.7(2) . . ?
C11 C6 N1 120.5(2) . . ?
C7 C6 N1 119.8(2) . . ?
C8 C7 C6 118.8(2) . . ?
C8 C7 C12 119.4(2) . . ?
C6 C7 C12 121.9(2) . . ?
C9 C8 C7 121.6(2) . . ?
C10 C9 C8 119.5(2) . . ?
C9 C10 C11 121.5(3) . . ?
C10 C11 C6 118.9(2) . . ?
C10 C11 C15 119.6(2) . . ?
C6 C11 C15 121.5(2) . . ?
C7 C12 C14 111.4(2) . . ?
C7 C12 C13 112.4(2) . . ?
C14 C12 C13 110.2(2) . . ?
C11 C15 C17 112.0(2) . . ?
C11 C15 C16 111.4(2) . . ?
C17 C15 C16 110.3(2) . . ?
C19 C18 C23 120.0(2) . . ?
C19 C18 N2 121.7(2) . . ?
C23 C18 N2 118.2(2) . . ?
C20 C19 C18 118.9(3) . . ?
C20 C19 C24 119.1(3) . . ?
C18 C19 C24 122.0(2) . . ?
C21 C20 C19 121.1(3) . . ?
C20 C21 C22 119.9(3) . . ?
C21 C22 C23 121.4(3) . . ?
C22 C23 C18 118.6(3) . . ?
C22 C23 C27 121.0(3) . . ?
C18 C23 C27 120.4(2) . . ?
C26A C24 C25A 95.5(5) . . ?
C26A C24 C19 116.0(4) . . ?
C25A C24 C19 118.0(4) . . ?
C26A C24 C25B 112.4(5) . . ?
C25A C24 C25B 17.0(4) . . ?
C19 C24 C25B 106.3(3) . . ?
C26A C24 C26B 12.2(5) . . ?
C25A C24 C26B 106.9(5) . . ?
C19 C24 C26B 105.7(4) . . ?
C25B C24 C26B 123.5(5) . . ?
C23 C27 C28 111.1(2) . . ?
C23 C27 C29 113.5(3) . . ?
C28 C27 C29 110.2(3) . . ?
N3 C31 C32 125.3(2) . . ?
N3 C31 C30 121.1(2) . . ?
C32 C31 C30 113.6(2) . . ?
C33 C32 C31 132.1(2) . . ?
N4 C33 C32 125.6(2) . . ?
N4 C33 C34 119.2(2) . . ?
C32 C33 C34 115.2(2) . . ?
C36 C35 C40 119.9(2) . . ?
C36 C35 N3 121.8(2) . . ?
C40 C35 N3 118.0(2) . . ?
C36 C35 Sr2 114.10(16) . . ?
C40 C35 Sr2 104.33(15) . . ?
N3 C35 Sr2 44.17(11) . . ?
C37 C36 C35 118.7(2) . . ?
C37 C36 C41 118.7(2) . . ?
C35 C36 C41 122.7(2) . . ?
C38 C37 C36 121.6(3) . . ?
C37 C38 C39 119.6(3) . . ?
C38 C39 C40 121.1(3) . . ?
C39 C40 C35 119.1(2) . . ?
C39 C40 C44 120.4(2) . . ?
C35 C40 C44 120.6(2) . . ?
C42A C41 C43B 92.5(5) . . ?
C42A C41 C36 117.9(4) . . ?
C43B C41 C36 117.6(4) . . ?
C42A C41 C43A 110.5(4) . . ?
C43B C41 C43A 18.0(3) . . ?
C36 C41 C43A 107.4(3) . . ?
C42A C41 C42B 15.6(4) . . ?
C43B C41 C42B 106.6(5) . . ?
C36 C41 C42B 104.5(4) . . ?
C43A C41 C42B 124.5(4) . . ?
C46 C44 C40 113.9(2) . . ?
C46 C44 C45 110.4(2) . . ?
C40 C44 C45 110.9(2) . . ?
C52 C47 C48 119.7(2) . . ?
C52 C47 N4 120.6(2) . . ?
C48 C47 N4 119.6(2) . . ?
C52 C47 Sr2 102.68(16) . . ?
C48 C47 Sr2 119.16(17) . . ?
N4 C47 Sr2 42.63(11) . . ?
C49 C48 C47 118.9(3) . . ?
C49 C48 C53 120.5(3) . . ?
C47 C48 C53 120.5(2) . . ?
C50 C49 C48 121.5(3) . . ?
C51 C50 C49 119.5(3) . . ?
C50 C51 C52 121.5(3) . . ?
C51 C52 C47 118.9(3) . . ?
C51 C52 C56 118.8(2) . . ?
C47 C52 C56 122.3(2) . . ?
C48 C53 C55 109.9(3) . . ?
C48 C53 C54 113.3(3) . . ?
C55 C53 C54 110.4(3) . . ?
C52 C56 C57 111.5(2) . . ?
C52 C56 C58 111.7(2) . . ?
C57 C56 C58 110.3(2) . . ?
O1 C59 C60 104.3(2) . . ?
C61 C60 C59 102.3(3) . . ?
C60 C61 C62 105.8(3) . . ?
O1 C62 C61 106.0(3) . . ?
O2 C63 C64 106.8(3) . . ?
C63 C64 C65 105.4(3) . . ?
C66 C65 C64 104.6(3) . . ?
O2 C66 C65 104.7(3) . . ?
O3 C67 C68 105.7(3) . . ?
C67 C68 C69 105.2(3) . . ?
C68 C69 C70 104.9(2) . . ?
O3 C70 C69 105.1(3) . . ?
C3L C2L C7L 117.2(4) . . ?
C3L C2L C1L 120.8(4) . . ?
C7L C2L C1L 121.9(4) . . ?
C2L C3L C4L 123.1(4) . . ?
C5L C4L C3L 119.1(4) . . ?
C6L C5L C4L 118.4(4) . . ?
C5L C6L C7L 120.7(4) . . ?
C2L C7L C6L 121.3(4) . . ?
C14L C9L C10L 126.7 . . ?
C14L C9L C8L 111.1 . . ?
C10L C9L C8L 122.1 . . ?
C9L C10L C11L 122.0 . . ?
C12L C11L C10L 108.6 . . ?
C13L C12L C11L 119.3 . . ?
C12L C13L C14L 136.9 . . ?
C9L C14L C13L 106.4 . . ?

loop_
_geom_bond_atom_site_label_1
_geom_bond_atom_site_label_2
_geom_bond_distance
_geom_bond_site_symmetry_2
_geom_bond_publ_flag
Sr1 F2 2.3451(14) . ?
Sr1 F1 2.3968(15) . ?
Sr1 O1 2.5807(17) . ?
Sr1 O2 2.5811(17) . ?
Sr1 N1 2.605(2) . ?
Sr1 N2 2.624(2) . ?
Sr1 Sr2 3.7386(3) . ?
Sr2 F1 2.3171(14) . ?
Sr2 F2 2.3335(15) . ?
Sr2 N4 2.538(2) . ?
Sr2 O3 2.5543(18) . ?
Sr2 N3 2.578(2) . ?
Sr2 C47 3.398(2) . ?
Sr2 C35 3.403(2) . ?
N1 C2 1.329(3) . ?
N1 C6 1.429(3) . ?
N2 C4 1.323(3) . ?
N2 C18 1.433(3) . ?
N3 C31 1.325(3) . ?
N3 C35 1.429(3) . ?
N4 C33 1.329(3) . ?
N4 C47 1.430(3) . ?
O1 C62 1.434(3) . ?
O1 C59 1.439(3) . ?
O2 C66 1.440(3) . ?
O2 C63 1.446(3) . ?
O3 C67 1.430(3) . ?
O3 C70 1.446(3) . ?
C1 C2 1.527(3) . ?
C2 C3 1.400(4) . ?
C3 C4 1.415(3) . ?
C4 C5 1.521(4) . ?
C6 C11 1.411(4) . ?
C6 C7 1.415(3) . ?
C7 C8 1.395(4) . ?
C7 C12 1.520(4) . ?
C8 C9 1.379(4) . ?
C9 C10 1.374(4) . ?
C10 C11 1.398(4) . ?
C11 C15 1.523(4) . ?
C12 C14 1.526(4) . ?
C12 C13 1.530(4) . ?
C15 C17 1.524(4) . ?
C15 C16 1.531(4) . ?
C18 C19 1.406(4) . ?
C18 C23 1.410(4) . ?
C19 C20 1.398(4) . ?
C19 C24 1.509(4) . ?
C20 C21 1.374(4) . ?
C21 C22 1.375(5) . ?
C22 C23 1.396(4) . ?
C23 C27 1.515(4) . ?
C24 C26A 1.393(9) . ?
C24 C25A 1.449(8) . ?
C24 C25B 1.639(8) . ?
C24 C26B 1.673(10) . ?
C27 C28 1.528(4) . ?
C27 C29 1.535(4) . ?
C30 C31 1.517(3) . ?
C31 C32 1.415(3) . ?
C32 C33 1.402(3) . ?
C33 C34 1.522(3) . ?
C35 C36 1.412(4) . ?
C35 C40 1.414(3) . ?
C36 C37 1.398(4) . ?
C36 C41 1.515(4) . ?
C37 C38 1.377(4) . ?
C38 C39 1.388(4) . ?
C39 C40 1.392(4) . ?
C40 C44 1.523(4) . ?
C41 C42A 1.387(8) . ?
C41 C43B 1.431(7) . ?
C41 C43A 1.653(7) . ?
C41 C42B 1.681(8) . ?
C44 C46 1.522(4) . ?
C44 C45 1.527(4) . ?
C47 C52 1.411(4) . ?
C47 C48 1.414(4) . ?
C48 C49 1.390(4) . ?
C48 C53 1.522(4) . ?
C49 C50 1.382(4) . ?
C50 C51 1.376(4) . ?
C51 C52 1.394(4) . ?
C52 C56 1.521(4) . ?
C53 C55 1.529(5) . ?
C53 C54 1.535(5) . ?
C56 C57 1.524(4) . ?
C56 C58 1.531(4) . ?
C59 C60 1.503(4) . ?
C60 C61 1.495(6) . ?
C61 C62 1.521(4) . ?
C63 C64 1.497(4) . ?
C64 C65 1.497(5) . ?
C65 C66 1.482(4) . ?
C67 C68 1.503(4) . ?
C68 C69 1.508(5) . ?
C69 C70 1.529(4) . ?
C1L C2L 1.519(6) . ?
C2L C3L 1.351(5) . ?
C2L C7L 1.358(5) . ?
C3L C4L 1.393(5) . ?
C4L C5L 1.374(5) . ?
C5L C6L 1.368(5) . ?
C6L C7L 1.396(5) . ?
C8L C9L 1.4763 . ?
C9L C14L 1.3335 . ?
C9L C10L 1.3898 . ?
C10L C11L 1.5430 . ?
C11L C12L 1.4425(13) . ?
C12L C13L 1.2577(10) . ?
C13L C14L 1.4174 . ?
